data_2311488
loop_
_publ_author_name
'Anh, Le Tuan'
'Titov, Alexander A.'
'Kobzev, Maxim S.'
'Voskressensky, Leonid G.'
'Varlamov, Alexey V.'
'Dorovatovskii, Pavel V.'
'Khrustalev, Victor N.'

_publ_section_title
;
 Unusual thermolysis of aza-cyclic allene under microwave conditions:
 crystal structure of
 (3<i>RS</i>,3a<i>SR</i>,8<i>RS</i>,8a<i>RS</i>)-methyl
 5,6-dimeth-oxy-3a,10-dimethyl-1-phenyl-3,3a,8,8a-tetra-hydro-3,8-(epimino-methano)-cyclo-penta-[<i>a</i>]indene-2-carboxyl-ate
 from synchrotron X-ray diffraction.
;
_journal_coeditor_code YK2110
_journal_issue 'Pt 11'
_journal_name_full 'Acta crystallographica. Section E, Crystallographic communications'
_journal_page_first 1770
_journal_page_last 1773
_journal_paper_doi 10.1107/S2056989017014864
_journal_volume 73
_journal_year 2017
_chemical_formula_moiety 'C25 H27 N O4'
_chemical_formula_sum 'C25 H27 N O4'
_chemical_formula_weight 405.47
_chemical_name_systematic
;(3<i>RS</i>,3a<i>SR</i>,8<i>RS</i>,8a<i>RS</i>)-Methyl
5,6-dimethoxy-3a,10-dimethyl-1-phenyl-3,3a,8,8a-tetrahydro-3,8-(epiminomethano)cyclopenta[<i>a</i>]indene-2-carboxylate
;
_space_group_crystal_system monoclinic
_space_group_IT_number 14
_space_group_name_Hall '-P 2ybc'
_space_group_name_H-M_alt 'P 1 21/c 1'
_atom_sites_solution_hydrogens geom
_atom_sites_solution_primary difmap
_atom_sites_solution_secondary difmap
_audit_creation_method SHELXL-2014/6
_cell_angle_alpha 90
_cell_angle_beta 95.09(3)
_cell_angle_gamma 90
_cell_formula_units_Z 12
_cell_length_a 26.404(5)
_cell_length_b 7.9303(16)
_cell_length_c 30.720(6)
_cell_measurement_reflns_used 600
_cell_measurement_temperature 100(2)
_cell_measurement_theta_max 36.0
_cell_measurement_theta_min 3.6
_cell_volume 6407(2)
_computing_cell_refinement
;
<i>i</i>MOSFLM (Battye <i>et al.</i>,  2011)
;
_computing_data_collection
;
<i>Marccd</i> (Doyle, 2011)
;
_computing_data_reduction
;
<i>i</i>MOSFLM (Battye <i>et al.</i>,  2011)
;
_computing_molecular_graphics
;
SHELXTL (Sheldrick, 2008)
;
_computing_publication_material
;
SHELXTL (Sheldrick, 2008)
;
_computing_structure_refinement
;
SHELXL2014 (Sheldrick, 2015b)
;
_computing_structure_solution
;
SHELXT (Sheldrick, 2015a)
;
_diffrn_ambient_temperature 100(2)
_diffrn_measured_fraction_theta_full 0.994
_diffrn_measured_fraction_theta_max 0.887
_diffrn_measurement_device_type 'Rayonix SX165 CCD'
_diffrn_measurement_method '/f scan'
_diffrn_radiation_type synchrotron
_diffrn_radiation_wavelength 0.96990
_diffrn_reflns_av_R_equivalents 0.0708
_diffrn_reflns_limit_h_max 33
_diffrn_reflns_limit_h_min -33
_diffrn_reflns_limit_k_max 10
_diffrn_reflns_limit_k_min -8
_diffrn_reflns_limit_l_max 39
_diffrn_reflns_limit_l_min -39
_diffrn_reflns_number 74044
_diffrn_reflns_theta_full 35.587
_diffrn_reflns_theta_max 39.706
_diffrn_reflns_theta_min 3.513
_exptl_absorpt_coefficient_mu 0.177
_exptl_absorpt_correction_T_max 0.951
_exptl_absorpt_correction_T_min 0.940
_exptl_absorpt_correction_type multi-scan
_exptl_absorpt_process_details
;
(<i>Scala</i>; Evans, 2006)
;
_exptl_crystal_colour colourless
_exptl_crystal_density_diffrn 1.261
_exptl_crystal_description prism
_exptl_crystal_F_000 2592
_exptl_crystal_size_max 0.25
_exptl_crystal_size_mid 0.24
_exptl_crystal_size_min 0.21
_refine_diff_density_max 0.456
_refine_diff_density_min -0.378
_refine_ls_extinction_coef 0.00120(18)
_refine_ls_extinction_expression Fc^*^=kFc[1+0.001xFc^2^\l^3^/sin(2\q)]^-1/4^
_refine_ls_extinction_method
;
SHELXL2014 (Sheldrick, 2015b)
;
_refine_ls_goodness_of_fit_ref 1.068
_refine_ls_hydrogen_treatment constr
_refine_ls_matrix_type full
_refine_ls_number_parameters 827
_refine_ls_number_reflns 13622
_refine_ls_number_restraints 0
_refine_ls_restrained_S_all 1.068
_refine_ls_R_factor_all 0.0759
_refine_ls_R_factor_gt 0.0529
_refine_ls_shift/su_max 0.001
_refine_ls_shift/su_mean 0.000
_refine_ls_structure_factor_coef Fsqd
_refine_ls_weighting_details 'w=1/[\s^2^(Fo^2^)+(0.0696P)^2^+0.8571P] where P=(Fo^2^+2Fc^2^)/3'
_refine_ls_weighting_scheme calc
_refine_ls_wR_factor_gt 0.1291
_refine_ls_wR_factor_ref 0.1458
_reflns_number_gt 10086
_reflns_number_total 13622
_reflns_threshold_expression 'I > 2\s(I)'
_cod_data_source_file yk2110sup1.cif
_cod_data_source_block I
_cod_original_sg_symbol_H-M 'P 21/c'
_cod_database_code 2311488
_shelx_space_group_comment
;
The symmetry employed for this shelxl refinement is uniquely defined
by the following loop, which should always be used as a source of
symmetry information in preference to the above space-group names.
They are only intended as comments.
;
_shelx_estimated_absorpt_t_min 0.953
_shelx_estimated_absorpt_t_max 0.961
_shelxl_version_number 2014/6

loop_
_space_group_symop_operation_xyz
'x, y, z'
'-x, y+1/2, -z+1/2'
'-x, -y, -z'
'x, -y-1/2, z-1/2'

loop_
_atom_site_type_symbol
_atom_site_label
_atom_site_fract_x
_atom_site_fract_y
_atom_site_fract_z
_atom_site_U_iso_or_equiv
_atom_site_adp_type
_atom_site_calc_flag
_atom_site_occupancy
O O1 0.27574(4) 0.67806(16) 0.64919(4) 0.0291(3) Uani d 1
O O2 0.19523(4) 0.75446(16) 0.65782(4) 0.0293(3) Uani d 1
O O3 0.30254(4) 0.29541(15) 0.38931(4) 0.0266(3) Uani d 1
O O4 0.26028(4) 0.55159(15) 0.35018(3) 0.0244(3) Uani d 1
C C1 0.16537(6) 0.6161(2) 0.57029(5) 0.0201(3) Uani d 1
C C2 0.21299(6) 0.6304(2) 0.59036(5) 0.0198(3) Uani d 1
C C3 0.25165(6) 0.5938(2) 0.55724(5) 0.0195(3) Uani d 1
H H3 0.2835 0.5432 0.5717 0.023 Uiso calc 1
C C3A 0.22152(6) 0.4638(2) 0.52660(5) 0.0195(3) Uani d 1
C C3B 0.23500(6) 0.4674(2) 0.47966(5) 0.0197(3) Uani d 1
C C4 0.26706(6) 0.3619(2) 0.45845(5) 0.0210(4) Uani d 1
H H4 0.2842 0.2711 0.4736 0.025 Uiso calc 1
C C5 0.27349(6) 0.3925(2) 0.41453(5) 0.0210(4) Uani d 1
C C6 0.24940(6) 0.5322(2) 0.39281(5) 0.0206(4) Uani d 1
C C7 0.21706(6) 0.6363(2) 0.41435(5) 0.0218(4) Uani d 1
H H7 0.2006 0.7297 0.3998 0.026 Uiso calc 1
C C7A 0.20952(6) 0.6002(2) 0.45771(5) 0.0196(3) Uani d 1
C C8 0.17978(6) 0.6978(2) 0.48975(5) 0.0205(4) Uani d 1
H H8 0.1478 0.7487 0.4756 0.025 Uiso calc 1
C C8A 0.16948(6) 0.5569(2) 0.52346(5) 0.0201(3) Uani d 1
H H8A 0.1407 0.4817 0.5127 0.024 Uiso calc 1
C C9 0.21579(6) 0.8298(2) 0.51258(5) 0.0207(3) Uani d 1
H H9A 0.2247 0.9154 0.4911 0.025 Uiso calc 1
H H9B 0.1985 0.8878 0.5357 0.025 Uiso calc 1
N N10 0.26251(5) 0.74768(17) 0.53217(4) 0.0200(3) Uani d 1
C C11 0.11459(6) 0.6438(2) 0.58631(5) 0.0205(3) Uani d 1
C C12 0.10117(7) 0.5756(2) 0.62547(6) 0.0291(4) Uani d 1
H H12 0.1255 0.5114 0.6431 0.035 Uiso calc 1
C C13 0.05300(7) 0.5997(2) 0.63919(6) 0.0330(4) Uani d 1
H H13 0.0445 0.5506 0.6658 0.040 Uiso calc 1
C C14 0.01719(6) 0.6951(2) 0.61416(6) 0.0294(4) Uani d 1
H H14 -0.0156 0.7138 0.6237 0.035 Uiso calc 1
C C15 0.03000(6) 0.7628(2) 0.57498(6) 0.0286(4) Uani d 1
H H15 0.0058 0.8286 0.5577 0.034 Uiso calc 1
C C16 0.07783(6) 0.7357(2) 0.56054(5) 0.0248(4) Uani d 1
H H16 0.0856 0.7797 0.5331 0.030 Uiso calc 1
C C17 0.23166(6) 0.6887(2) 0.63484(5) 0.0216(4) Uani d 1
C C18 0.21198(7) 0.8065(3) 0.70192(5) 0.0349(5) Uani d 1
H H18A 0.2401 0.8868 0.7012 0.052 Uiso calc 1
H H18B 0.2235 0.7076 0.7192 0.052 Uiso calc 1
H H18C 0.1837 0.8602 0.7152 0.052 Uiso calc 1
C C19 0.22182(6) 0.2883(2) 0.54690(5) 0.0243(4) Uani d 1
H H19A 0.1990 0.2142 0.5287 0.036 Uiso calc 1
H H19B 0.2103 0.2954 0.5763 0.036 Uiso calc 1
H H19C 0.2564 0.2424 0.5487 0.036 Uiso calc 1
C C20 0.24521(7) 0.7058(2) 0.32898(5) 0.0300(4) Uani d 1
H H20A 0.2585 0.7100 0.3002 0.045 Uiso calc 1
H H20B 0.2588 0.8010 0.3467 0.045 Uiso calc 1
H H20C 0.2080 0.7124 0.3254 0.045 Uiso calc 1
C C21 0.32021(7) 0.1375(2) 0.40771(6) 0.0308(4) Uani d 1
H H21A 0.3390 0.0767 0.3865 0.046 Uiso calc 1
H H21B 0.2911 0.0697 0.4149 0.046 Uiso calc 1
H H21C 0.3427 0.1583 0.4343 0.046 Uiso calc 1
C C22 0.29463(6) 0.8685(2) 0.55748(5) 0.0239(4) Uani d 1
H H22A 0.2753 0.9199 0.5798 0.036 Uiso calc 1
H H22B 0.3057 0.9564 0.5380 0.036 Uiso calc 1
H H22C 0.3245 0.8103 0.5716 0.036 Uiso calc 1
O O5 0.04526(4) 0.27952(16) 0.18932(4) 0.0306(3) Uani d 1
O O6 0.12346(4) 0.37557(16) 0.17935(4) 0.0302(3) Uani d 1
O O7 0.04963(4) -0.16000(15) 0.44959(4) 0.0258(3) Uani d 1
O O8 0.11516(4) 0.06677(16) 0.48935(3) 0.0255(3) Uani d 1
C C23 0.16239(6) 0.1905(2) 0.25797(5) 0.0188(3) Uani d 1
C C24 0.11291(6) 0.2176(2) 0.24310(5) 0.0185(3) Uani d 1
C C25 0.07877(6) 0.1781(2) 0.27969(5) 0.0185(3) Uani d 1
H H25 0.0444 0.1382 0.2677 0.022 Uiso calc 1
C C25A 0.10949(6) 0.0350(2) 0.30487(5) 0.0193(3) Uani d 1
C C25B 0.10346(6) 0.0281(2) 0.35363(5) 0.0192(3) Uani d 1
C C26 0.07316(6) -0.0761(2) 0.37696(5) 0.0204(3) Uani d 1
H H26 0.0508 -0.1554 0.3623 0.024 Uiso calc 1
C C27 0.07641(6) -0.0616(2) 0.42257(5) 0.0214(4) Uani d 1
C C28 0.10869(6) 0.0601(2) 0.44392(5) 0.0217(4) Uani d 1
C C29 0.13786(6) 0.1658(2) 0.42003(5) 0.0219(4) Uani d 1
H H29 0.1591 0.2493 0.4343 0.026 Uiso calc 1
C C29A 0.13541(6) 0.1474(2) 0.37498(5) 0.0205(3) Uani d 1
C C30 0.16122(6) 0.2481(2) 0.34132(5) 0.0204(4) Uani d 1
H H30 0.1958 0.2889 0.3526 0.025 Uiso calc 1
C C30A 0.16310(6) 0.1158(2) 0.30369(5) 0.0198(3) Uani d 1
H H30A 0.1911 0.0318 0.3098 0.024 Uiso calc 1
C C31 0.12553(6) 0.3929(2) 0.32492(5) 0.0210(4) Uani d 1
H H31A 0.1217 0.4732 0.3491 0.025 Uiso calc 1
H H31B 0.1406 0.4545 0.3012 0.025 Uiso calc 1
N N32 0.07522(5) 0.32672(17) 0.30861(4) 0.0199(3) Uani d 1
C C33 0.21087(6) 0.2266(2) 0.23888(5) 0.0201(3) Uani d 1
C C34 0.21906(6) 0.1952(2) 0.19520(5) 0.0259(4) Uani d 1
H H34 0.1926 0.1476 0.1761 0.031 Uiso calc 1
C C35 0.26551(7) 0.2328(2) 0.17949(6) 0.0310(4) Uani d 1
H H35 0.2705 0.2098 0.1498 0.037 Uiso calc 1
C C36 0.30473(7) 0.3035(2) 0.20663(6) 0.0293(4) Uani d 1
H H36 0.3362 0.3308 0.1956 0.035 Uiso calc 1
C C37 0.29726(6) 0.3338(2) 0.25022(6) 0.0279(4) Uani d 1
H H37 0.3237 0.3829 0.2691 0.033 Uiso calc 1
C C38 0.25138(6) 0.2928(2) 0.26632(5) 0.0235(4) Uani d 1
H H38 0.2473 0.3097 0.2964 0.028 Uiso calc 1
C C39 0.09013(6) 0.2923(2) 0.20193(5) 0.0209(4) Uani d 1
C C40 0.10380(8) 0.4429(3) 0.13759(6) 0.0380(5) Uani d 1
H H40A 0.0890 0.3515 0.1191 0.057 Uiso calc 1
H H40B 0.1315 0.4960 0.1233 0.057 Uiso calc 1
H H40C 0.0776 0.5272 0.1420 0.057 Uiso calc 1
C C41 0.10082(6) -0.1333(2) 0.28122(5) 0.0230(4) Uani d 1
H H41A 0.1229 -0.2193 0.2958 0.035 Uiso calc 1
H H41B 0.1088 -0.1213 0.2508 0.035 Uiso calc 1
H H41C 0.0652 -0.1672 0.2819 0.035 Uiso calc 1
C C42 0.07612(7) 0.1543(2) 0.50948(5) 0.0289(4) Uani d 1
H H42A 0.0696 0.2630 0.4949 0.043 Uiso calc 1
H H42B 0.0870 0.1734 0.5404 0.043 Uiso calc 1
H H42C 0.0449 0.0867 0.5070 0.043 Uiso calc 1
C C43 0.02597(7) -0.3088(2) 0.43054(6) 0.0338(4) Uani d 1
H H43A -0.0009 -0.2763 0.4080 0.051 Uiso calc 1
H H43B 0.0112 -0.3745 0.4533 0.051 Uiso calc 1
H H43C 0.0515 -0.3771 0.4173 0.051 Uiso calc 1
C C44 0.04325(6) 0.4598(2) 0.28805(5) 0.0245(4) Uani d 1
H H44A 0.0379 0.5475 0.3096 0.037 Uiso calc 1
H H44B 0.0104 0.4122 0.2769 0.037 Uiso calc 1
H H44C 0.0600 0.5089 0.2638 0.037 Uiso calc 1
O O9 0.38416(4) 0.20757(16) 0.51668(4) 0.0281(3) Uani d 1
O O10 0.46237(4) 0.31084(16) 0.50926(4) 0.0283(3) Uani d 1
O O11 0.36852(5) -0.25476(16) 0.76825(4) 0.0337(3) Uani d 1
O O12 0.40905(5) -0.00499(16) 0.81049(4) 0.0346(3) Uani d 1
C C45 0.49830(6) 0.1339(2) 0.59067(5) 0.0194(3) Uani d 1
C C46 0.44971(6) 0.1511(2) 0.57266(5) 0.0191(3) Uani d 1
C C47 0.41323(6) 0.0987(2) 0.60641(5) 0.0204(4) Uani d 1
H H47 0.3809 0.0510 0.5920 0.025 Uiso calc 1
C C47A 0.44527(6) -0.0399(2) 0.63274(5) 0.0208(4) Uani d 1
C C47B 0.43428(6) -0.0539(2) 0.68019(5) 0.0217(4) Uani d 1
C C48 0.40304(6) -0.1680(2) 0.70002(5) 0.0246(4) Uani d 1
H H48 0.3862 -0.2562 0.6836 0.030 Uiso calc 1
C C49 0.39714(6) -0.1497(2) 0.74438(5) 0.0261(4) Uani d 1
C C50 0.42073(7) -0.0153(2) 0.76786(5) 0.0274(4) Uani d 1
C C51 0.45268(6) 0.0966(2) 0.74807(5) 0.0263(4) Uani d 1
H H51 0.4691 0.1863 0.7642 0.032 Uiso calc 1
C C51A 0.45971(6) 0.0730(2) 0.70407(5) 0.0233(4) Uani d 1
C C52 0.48757(6) 0.1839(2) 0.67344(5) 0.0221(4) Uani d 1
H H52 0.5199 0.2318 0.6878 0.027 Uiso calc 1
C C52A 0.49672(6) 0.0566(2) 0.63598(5) 0.0206(4) Uani d 1
H H52A 0.5263 -0.0194 0.6439 0.025 Uiso calc 1
C C53 0.45036(6) 0.3205(2) 0.65498(5) 0.0223(4) Uani d 1
H H53A 0.4424 0.3980 0.6787 0.027 Uiso calc 1
H H53B 0.4662 0.3871 0.6326 0.027 Uiso calc 1
N N54 0.40313(5) 0.24188(18) 0.63536(4) 0.0219(3) Uani d 1
C C55 0.54798(6) 0.1758(2) 0.57438(5) 0.0201(3) Uani d 1
C C56 0.55974(6) 0.1444(2) 0.53162(5) 0.0235(4) Uani d 1
H H56 0.5348 0.0956 0.5112 0.028 Uiso calc 1
C C57 0.60753(6) 0.1839(2) 0.51869(6) 0.0273(4) Uani d 1
H H57 0.6151 0.1607 0.4896 0.033 Uiso calc 1
C C58 0.64441(6) 0.2571(2) 0.54792(5) 0.0258(4) Uani d 1
H H58 0.6768 0.2855 0.5388 0.031 Uiso calc 1
C C59 0.63324(6) 0.2882(2) 0.59062(5) 0.0253(4) Uani d 1
H H59 0.6581 0.3390 0.6108 0.030 Uiso calc 1
C C60 0.58591(6) 0.2452(2) 0.60395(5) 0.0229(4) Uani d 1
H H60 0.5792 0.2630 0.6335 0.027 Uiso calc 1
C C61 0.42839(6) 0.2241(2) 0.53060(5) 0.0212(4) Uani d 1
C C62 0.44417(7) 0.3744(3) 0.46658(5) 0.0337(4) Uani d 1
H H62A 0.4133 0.4410 0.4689 0.050 Uiso calc 1
H H62B 0.4366 0.2796 0.4466 0.050 Uiso calc 1
H H62C 0.4704 0.4457 0.4553 0.050 Uiso calc 1
C C63 0.44378(7) -0.2058(2) 0.60785(5) 0.0260(4) Uani d 1
H H63A 0.4673 -0.2860 0.6231 0.039 Uiso calc 1
H H63B 0.4538 -0.1864 0.5783 0.039 Uiso calc 1
H H63C 0.4092 -0.2519 0.6061 0.039 Uiso calc 1
C C64 0.42125(8) 0.1456(3) 0.83337(6) 0.0406(5) Uani d 1
H H64A 0.4076 0.1415 0.8620 0.061 Uiso calc 1
H H64B 0.4064 0.2415 0.8167 0.061 Uiso calc 1
H H64C 0.4583 0.1586 0.8374 0.061 Uiso calc 1
C C65 0.34943(7) -0.4060(2) 0.74740(6) 0.0362(5) Uani d 1
H H65A 0.3315 -0.4725 0.7681 0.054 Uiso calc 1
H H65B 0.3778 -0.4719 0.7378 0.054 Uiso calc 1
H H65C 0.3259 -0.3770 0.7220 0.054 Uiso calc 1
C C66 0.36905(6) 0.3679(2) 0.61390(5) 0.0253(4) Uani d 1
H H66A 0.3386 0.3120 0.6001 0.038 Uiso calc 1
H H66B 0.3865 0.4270 0.5915 0.038 Uiso calc 1
H H66C 0.3592 0.4492 0.6356 0.038 Uiso calc 1

loop_
_atom_site_aniso_label
_atom_site_aniso_U_11
_atom_site_aniso_U_22
_atom_site_aniso_U_33
_atom_site_aniso_U_12
_atom_site_aniso_U_13
_atom_site_aniso_U_23
O1 0.0238(6) 0.0403(8) 0.0228(6) 0.0006(6) -0.0001(5) -0.0031(5)
O2 0.0268(6) 0.0402(8) 0.0210(6) 0.0067(6) 0.0022(5) -0.0091(5)
O3 0.0314(7) 0.0264(7) 0.0226(6) 0.0071(5) 0.0060(5) -0.0020(5)
O4 0.0300(6) 0.0262(7) 0.0170(5) -0.0005(5) 0.0025(5) 0.0001(5)
C1 0.0208(8) 0.0184(9) 0.0213(8) 0.0004(7) 0.0033(6) 0.0016(7)
C2 0.0204(8) 0.0195(9) 0.0196(8) -0.0001(7) 0.0027(6) 0.0007(7)
C3 0.0189(8) 0.0208(9) 0.0186(7) 0.0017(7) 0.0013(6) 0.0009(7)
C3A 0.0195(8) 0.0193(9) 0.0198(8) 0.0003(7) 0.0024(6) -0.0008(7)
C3B 0.0185(8) 0.0196(9) 0.0209(8) -0.0015(7) 0.0012(6) -0.0021(7)
C4 0.0198(8) 0.0205(9) 0.0224(8) -0.0007(7) 0.0002(6) 0.0004(7)
C5 0.0191(8) 0.0224(9) 0.0216(8) -0.0004(7) 0.0022(6) -0.0044(7)
C6 0.0208(8) 0.0242(9) 0.0165(7) -0.0040(7) -0.0002(6) -0.0011(7)
C7 0.0213(8) 0.0218(9) 0.0217(8) -0.0008(7) -0.0011(6) 0.0003(7)
C7A 0.0177(8) 0.0193(9) 0.0215(8) -0.0021(7) -0.0005(6) -0.0023(7)
C8 0.0203(8) 0.0228(9) 0.0181(8) 0.0033(7) 0.0007(6) 0.0005(7)
C8A 0.0174(8) 0.0209(9) 0.0218(8) -0.0006(7) 0.0014(6) -0.0018(7)
C9 0.0211(8) 0.0197(9) 0.0214(8) 0.0022(7) 0.0028(6) 0.0015(7)
N10 0.0186(7) 0.0199(7) 0.0214(7) 0.0002(6) 0.0011(5) -0.0003(6)
C11 0.0196(8) 0.0214(9) 0.0207(8) -0.0027(7) 0.0025(6) -0.0013(7)
C12 0.0264(9) 0.0306(10) 0.0308(9) 0.0036(8) 0.0061(7) 0.0076(8)
C13 0.0310(10) 0.0354(11) 0.0345(10) -0.0002(8) 0.0146(8) 0.0077(9)
C14 0.0212(9) 0.0313(11) 0.0367(10) -0.0027(8) 0.0085(7) -0.0046(8)
C15 0.0205(9) 0.0378(11) 0.0271(9) 0.0037(8) -0.0002(7) -0.0032(8)
C16 0.0222(8) 0.0329(10) 0.0191(8) 0.0027(8) 0.0010(6) -0.0010(7)
C17 0.0230(9) 0.0224(9) 0.0199(8) 0.0005(7) 0.0048(6) 0.0016(7)
C18 0.0402(11) 0.0440(12) 0.0203(9) 0.0054(9) 0.0020(7) -0.0089(8)
C19 0.0274(9) 0.0227(10) 0.0227(8) -0.0006(7) 0.0021(7) -0.0007(7)
C20 0.0361(10) 0.0325(11) 0.0211(8) 0.0020(8) 0.0006(7) 0.0061(8)
C21 0.0351(10) 0.0272(10) 0.0308(9) 0.0084(8) 0.0067(8) -0.0024(8)
C22 0.0208(8) 0.0247(10) 0.0260(8) -0.0038(7) 0.0022(7) -0.0037(7)
O5 0.0254(6) 0.0397(8) 0.0259(6) -0.0022(6) -0.0025(5) 0.0053(6)
O6 0.0285(7) 0.0382(8) 0.0235(6) -0.0069(6) 0.0000(5) 0.0125(6)
O7 0.0278(6) 0.0281(7) 0.0222(6) -0.0059(5) 0.0058(5) 0.0051(5)
O8 0.0254(6) 0.0354(7) 0.0157(5) 0.0021(5) 0.0023(4) 0.0013(5)
C23 0.0211(8) 0.0175(9) 0.0181(7) -0.0006(7) 0.0031(6) -0.0023(6)
C24 0.0211(8) 0.0176(9) 0.0171(7) -0.0017(7) 0.0027(6) -0.0006(6)
C25 0.0192(8) 0.0201(9) 0.0164(7) -0.0016(7) 0.0027(6) -0.0004(6)
C25A 0.0204(8) 0.0205(9) 0.0170(7) -0.0011(7) 0.0011(6) 0.0007(7)
C25B 0.0173(8) 0.0200(9) 0.0203(8) 0.0006(7) 0.0008(6) 0.0011(7)
C26 0.0194(8) 0.0201(9) 0.0213(8) -0.0006(7) 0.0000(6) 0.0020(7)
C27 0.0206(8) 0.0229(9) 0.0211(8) 0.0005(7) 0.0032(6) 0.0046(7)
C28 0.0226(8) 0.0269(10) 0.0153(7) 0.0024(7) 0.0000(6) 0.0026(7)
C29 0.0205(8) 0.0243(9) 0.0206(8) -0.0027(7) 0.0001(6) 0.0004(7)
C29A 0.0194(8) 0.0227(9) 0.0191(8) -0.0009(7) 0.0008(6) 0.0021(7)
C30 0.0193(8) 0.0247(9) 0.0172(7) -0.0050(7) 0.0014(6) -0.0005(7)
C30A 0.0184(8) 0.0221(9) 0.0189(8) 0.0006(7) 0.0017(6) 0.0005(7)
C31 0.0242(8) 0.0200(9) 0.0191(8) -0.0040(7) 0.0045(6) -0.0021(7)
N32 0.0214(7) 0.0184(7) 0.0200(7) -0.0005(6) 0.0026(5) -0.0018(6)
C33 0.0201(8) 0.0184(9) 0.0223(8) 0.0013(7) 0.0041(6) 0.0008(7)
C34 0.0258(9) 0.0305(10) 0.0218(8) -0.0028(8) 0.0046(7) -0.0058(7)
C35 0.0302(10) 0.0395(12) 0.0248(9) -0.0016(9) 0.0109(7) -0.0027(8)
C36 0.0232(9) 0.0323(11) 0.0336(10) 0.0014(8) 0.0102(7) 0.0021(8)
C37 0.0206(9) 0.0320(11) 0.0314(9) -0.0012(8) 0.0038(7) -0.0004(8)
C38 0.0220(8) 0.0291(10) 0.0196(8) 0.0000(7) 0.0029(6) -0.0003(7)
C39 0.0223(9) 0.0212(9) 0.0196(8) -0.0020(7) 0.0034(6) -0.0019(7)
C40 0.0441(12) 0.0455(13) 0.0230(9) -0.0081(10) -0.0040(8) 0.0134(9)
C41 0.0272(9) 0.0196(9) 0.0218(8) -0.0012(7) -0.0005(7) -0.0006(7)
C42 0.0282(9) 0.0388(11) 0.0202(8) 0.0005(8) 0.0043(7) -0.0016(8)
C43 0.0391(11) 0.0301(11) 0.0335(10) -0.0092(9) 0.0108(8) 0.0021(8)
C44 0.0253(9) 0.0226(9) 0.0264(8) 0.0021(7) 0.0068(7) 0.0019(7)
O9 0.0229(6) 0.0366(8) 0.0243(6) -0.0016(5) -0.0010(5) 0.0026(5)
O10 0.0267(6) 0.0341(7) 0.0238(6) -0.0040(5) 0.0006(5) 0.0099(5)
O11 0.0405(7) 0.0343(8) 0.0281(6) -0.0021(6) 0.0128(5) 0.0076(6)
O12 0.0493(8) 0.0340(8) 0.0212(6) -0.0002(6) 0.0071(5) 0.0008(6)
C45 0.0222(8) 0.0170(9) 0.0194(8) -0.0006(7) 0.0046(6) -0.0021(7)
C46 0.0197(8) 0.0188(9) 0.0189(8) -0.0016(7) 0.0029(6) -0.0015(7)
C47 0.0184(8) 0.0237(9) 0.0193(8) -0.0013(7) 0.0018(6) 0.0008(7)
C47A 0.0198(8) 0.0215(9) 0.0211(8) -0.0003(7) 0.0021(6) 0.0016(7)
C47B 0.0193(8) 0.0239(9) 0.0222(8) 0.0020(7) 0.0030(6) 0.0035(7)
C48 0.0236(9) 0.0256(10) 0.0248(8) 0.0019(7) 0.0027(7) 0.0046(7)
C49 0.0271(9) 0.0263(10) 0.0256(9) 0.0031(8) 0.0063(7) 0.0072(8)
C50 0.0324(10) 0.0320(11) 0.0184(8) 0.0078(8) 0.0056(7) 0.0069(7)
C51 0.0293(9) 0.0275(10) 0.0218(8) 0.0036(8) 0.0008(7) 0.0009(7)
C51A 0.0227(8) 0.0268(10) 0.0203(8) 0.0040(7) 0.0011(6) 0.0039(7)
C52 0.0227(8) 0.0256(10) 0.0181(8) -0.0027(7) 0.0012(6) -0.0017(7)
C52A 0.0179(8) 0.0216(9) 0.0225(8) 0.0013(7) 0.0021(6) 0.0016(7)
C53 0.0246(9) 0.0217(9) 0.0207(8) -0.0016(7) 0.0034(6) -0.0013(7)
N54 0.0204(7) 0.0236(8) 0.0219(7) 0.0017(6) 0.0033(5) -0.0003(6)
C55 0.0194(8) 0.0185(9) 0.0227(8) 0.0018(7) 0.0031(6) 0.0004(7)
C56 0.0220(8) 0.0260(10) 0.0232(8) -0.0024(7) 0.0046(6) -0.0043(7)
C57 0.0274(9) 0.0304(10) 0.0252(9) 0.0001(8) 0.0087(7) -0.0013(8)
C58 0.0208(8) 0.0274(10) 0.0303(9) -0.0008(7) 0.0074(7) 0.0010(8)
C59 0.0198(8) 0.0287(10) 0.0273(9) -0.0023(7) 0.0009(7) 0.0020(8)
C60 0.0226(8) 0.0253(9) 0.0211(8) 0.0010(7) 0.0031(6) 0.0004(7)
C61 0.0232(9) 0.0209(9) 0.0199(8) -0.0001(7) 0.0045(6) -0.0018(7)
C62 0.0393(11) 0.0379(12) 0.0235(9) -0.0027(9) 0.0012(8) 0.0098(8)
C63 0.0274(9) 0.0228(10) 0.0277(9) -0.0012(7) 0.0018(7) 0.0016(7)
C64 0.0562(13) 0.0413(13) 0.0230(9) -0.0053(10) -0.0031(9) -0.0061(9)
C65 0.0394(11) 0.0330(11) 0.0373(11) -0.0078(9) 0.0088(8) 0.0058(9)
C66 0.0251(9) 0.0247(10) 0.0267(9) 0.0044(7) 0.0057(7) 0.0026(7)

loop_
_atom_type_symbol
_atom_type_description
_atom_type_scat_dispersion_real
_atom_type_scat_dispersion_imag
_atom_type_scat_source
C C 0.0070 0.0030 'International Tables Vol C Tables 4.2.6.8 and 6.1.1.4'
H H 0.0000 0.0000 'International Tables Vol C Tables 4.2.6.8 and 6.1.1.4'
N N 0.0130 0.0070 'International Tables Vol C Tables 4.2.6.8 and 6.1.1.4'
O O 0.0210 0.0120 'International Tables Vol C Tables 4.2.6.8 and 6.1.1.4'

loop_
_geom_angle_atom_site_label_1
_geom_angle_atom_site_label_2
_geom_angle_atom_site_label_3
_geom_angle
C17 O2 C18 115.32(13)
C5 O3 C21 116.44(13)
C6 O4 C20 117.24(13)
C2 C1 C11 131.73(15)
C2 C1 C8A 108.29(13)
C11 C1 C8A 119.97(13)
C1 C2 C17 131.57(15)
C1 C2 C3 109.17(13)
C17 C2 C3 118.94(13)
N10 C3 C2 111.07(13)
N10 C3 C3A 109.91(12)
C2 C3 C3A 101.02(12)
N10 C3 H3 111.5
C2 C3 H3 111.5
C3A C3 H3 111.5
C3B C3A C19 114.39(13)
C3B C3A C8A 102.28(12)
C19 C3A C8A 115.55(13)
C3B C3A C3 114.21(13)
C19 C3A C3 111.78(13)
C8A C3A C3 97.13(12)
C7A C3B C4 121.05(14)
C7A C3B C3A 109.34(14)
C4 C3B C3A 129.61(15)
C3B C4 C5 118.62(15)
C3B C4 H4 120.7
C5 C4 H4 120.7
O3 C5 C4 124.74(15)
O3 C5 C6 115.02(14)
C4 C5 C6 120.24(15)
O4 C6 C7 125.03(15)
O4 C6 C5 114.44(14)
C7 C6 C5 120.52(14)
C7A C7 C6 118.45(15)
C7A C7 H7 120.8
C6 C7 H7 120.8
C3B C7A C7 121.01(15)
C3B C7A C8 109.04(13)
C7 C7A C8 129.64(15)
C7A C8 C9 107.86(13)
C7A C8 C8A 101.22(13)
C9 C8 C8A 108.69(12)
C7A C8 H8 112.8
C9 C8 H8 112.8
C8A C8 H8 112.8
C1 C8A C3A 102.94(12)
C1 C8A C8 115.81(14)
C3A C8A C8 100.12(12)
C1 C8A H8A 112.3
C3A C8A H8A 112.3
C8 C8A H8A 112.3
N10 C9 C8 110.22(13)
N10 C9 H9A 109.6
C8 C9 H9A 109.6
N10 C9 H9B 109.6
C8 C9 H9B 109.6
H9A C9 H9B 108.1
C22 N10 C9 110.70(13)
C22 N10 C3 113.17(12)
C9 N10 C3 112.43(12)
C12 C11 C16 118.24(15)
C12 C11 C1 122.36(15)
C16 C11 C1 119.36(14)
C13 C12 C11 121.27(17)
C13 C12 H12 119.4
C11 C12 H12 119.4
C12 C13 C14 120.25(16)
C12 C13 H13 119.9
C14 C13 H13 119.9
C15 C14 C13 119.00(16)
C15 C14 H14 120.5
C13 C14 H14 120.5
C14 C15 C16 120.99(17)
C14 C15 H15 119.5
C16 C15 H15 119.5
C15 C16 C11 120.19(15)
C15 C16 H16 119.9
C11 C16 H16 119.9
O1 C17 O2 122.95(15)
O1 C17 C2 122.93(14)
O2 C17 C2 114.11(14)
O2 C18 H18A 109.5
O2 C18 H18B 109.5
H18A C18 H18B 109.5
O2 C18 H18C 109.5
H18A C18 H18C 109.5
H18B C18 H18C 109.5
C3A C19 H19A 109.5
C3A C19 H19B 109.5
H19A C19 H19B 109.5
C3A C19 H19C 109.5
H19A C19 H19C 109.5
H19B C19 H19C 109.5
O4 C20 H20A 109.5
O4 C20 H20B 109.5
H20A C20 H20B 109.5
O4 C20 H20C 109.5
H20A C20 H20C 109.5
H20B C20 H20C 109.5
O3 C21 H21A 109.5
O3 C21 H21B 109.5
H21A C21 H21B 109.5
O3 C21 H21C 109.5
H21A C21 H21C 109.5
H21B C21 H21C 109.5
N10 C22 H22A 109.5
N10 C22 H22B 109.5
H22A C22 H22B 109.5
N10 C22 H22C 109.5
H22A C22 H22C 109.5
H22B C22 H22C 109.5
C39 O6 C40 116.17(13)
C27 O7 C43 116.59(13)
C28 O8 C42 115.06(12)
C24 C23 C33 132.29(14)
C24 C23 C30A 107.67(13)
C33 C23 C30A 119.97(13)
C23 C24 C39 131.03(15)
C23 C24 C25 109.29(13)
C39 C24 C25 119.26(13)
N32 C25 C24 110.41(13)
N32 C25 C25A 109.79(12)
C24 C25 C25A 101.45(12)
N32 C25 H25 111.6
C24 C25 H25 111.6
C25A C25 H25 111.6
C25B C25A C41 114.38(13)
C25B C25A C30A 102.27(12)
C41 C25A C30A 116.53(13)
C25B C25A C25 114.79(13)
C41 C25A C25 110.51(12)
C30A C25A C25 97.07(12)
C26 C25B C29A 120.83(14)
C26 C25B C25A 130.04(14)
C29A C25B C25A 109.12(13)
C25B C26 C27 118.64(15)
C25B C26 H26 120.7
C27 C26 H26 120.7
O7 C27 C26 124.50(15)
O7 C27 C28 115.37(14)
C26 C27 C28 120.13(14)
C29 C28 O8 118.79(14)
C29 C28 C27 120.49(14)
O8 C28 C27 120.50(14)
C29A C29 C28 118.94(15)
C29A C29 H29 120.5
C28 C29 H29 120.5
C29 C29A C25B 120.93(15)
C29 C29A C30 129.89(15)
C25B C29A C30 109.08(13)
C29A C30 C31 108.47(13)
C29A C30 C30A 101.31(13)
C31 C30 C30A 108.45(12)
C29A C30 H30 112.6
C31 C30 H30 112.6
C30A C30 H30 112.6
C23 C30A C25A 104.16(12)
C23 C30A C30 114.93(13)
C25A C30A C30 99.80(12)
C23 C30A H30A 112.3
C25A C30A H30A 112.3
C30 C30A H30A 112.3
N32 C31 C30 110.63(13)
N32 C31 H31A 109.5
C30 C31 H31A 109.5
N32 C31 H31B 109.5
C30 C31 H31B 109.5
H31A C31 H31B 108.1
C44 N32 C31 111.03(13)
C44 N32 C25 112.34(12)
C31 N32 C25 112.55(12)
C34 C33 C38 117.90(15)
C34 C33 C23 123.82(15)
C38 C33 C23 118.26(14)
C35 C34 C33 120.70(16)
C35 C34 H34 119.6
C33 C34 H34 119.6
C36 C35 C34 120.82(16)
C36 C35 H35 119.6
C34 C35 H35 119.6
C35 C36 C37 119.05(16)
C35 C36 H36 120.5
C37 C36 H36 120.5
C38 C37 C36 120.35(16)
C38 C37 H37 119.8
C36 C37 H37 119.8
C37 C38 C33 121.11(15)
C37 C38 H38 119.4
C33 C38 H38 119.4
O5 C39 O6 122.77(15)
O5 C39 C24 123.36(15)
O6 C39 C24 113.86(13)
O6 C40 H40A 109.5
O6 C40 H40B 109.5
H40A C40 H40B 109.5
O6 C40 H40C 109.5
H40A C40 H40C 109.5
H40B C40 H40C 109.5
C25A C41 H41A 109.5
C25A C41 H41B 109.5
H41A C41 H41B 109.5
C25A C41 H41C 109.5
H41A C41 H41C 109.5
H41B C41 H41C 109.5
O8 C42 H42A 109.5
O8 C42 H42B 109.5
H42A C42 H42B 109.5
O8 C42 H42C 109.5
H42A C42 H42C 109.5
H42B C42 H42C 109.5
O7 C43 H43A 109.5
O7 C43 H43B 109.5
H43A C43 H43B 109.5
O7 C43 H43C 109.5
H43A C43 H43C 109.5
H43B C43 H43C 109.5
N32 C44 H44A 109.5
N32 C44 H44B 109.5
H44A C44 H44B 109.5
N32 C44 H44C 109.5
H44A C44 H44C 109.5
H44B C44 H44C 109.5
C61 O10 C62 115.94(13)
C49 O11 C65 117.15(14)
C50 O12 C64 117.71(15)
C46 C45 C55 132.22(15)
C46 C45 C52A 108.11(13)
C55 C45 C52A 119.67(14)
C45 C46 C61 131.83(14)
C45 C46 C47 108.93(13)
C61 C46 C47 118.88(13)
N54 C47 C46 110.80(13)
N54 C47 C47A 110.20(12)
C46 C47 C47A 101.34(12)
N54 C47 H47 111.4
C46 C47 H47 111.4
C47A C47 H47 111.4
C47B C47A C63 114.94(14)
C47B C47A C52A 102.44(13)
C63 C47A C52A 116.19(14)
C47B C47A C47 114.04(13)
C63 C47A C47 111.00(13)
C52A C47A C47 96.70(13)
C51A C47B C48 121.09(15)
C51A C47B C47A 109.35(14)
C48 C47B C47A 129.54(15)
C49 C48 C47B 118.67(16)
C49 C48 H48 120.7
C47B C48 H48 120.7
O11 C49 C48 124.86(16)
O11 C49 C50 115.17(14)
C48 C49 C50 119.96(16)
O12 C50 C51 124.83(17)
O12 C50 C49 114.11(15)
C51 C50 C49 121.06(15)
C51A C51 C50 118.25(17)
C51A C51 H51 120.9
C50 C51 H51 120.9
C47B C51A C51 120.81(16)
C47B C51A C52 109.30(14)
C51 C51A C52 129.37(16)
C51A C52 C53 107.87(13)
C51A C52 C52A 101.29(13)
C53 C52 C52A 108.58(13)
C51A C52 H52 112.8
C53 C52 H52 112.8
C52A C52 H52 112.8
C45 C52A C47A 103.53(12)
C45 C52A C52 115.48(14)
C47A C52A C52 99.98(12)
C45 C52A H52A 112.3
C47A C52A H52A 112.3
C52 C52A H52A 112.3
N54 C53 C52 110.03(14)
N54 C53 H53A 109.7
C52 C53 H53A 109.7
N54 C53 H53B 109.7
C52 C53 H53B 109.7
H53A C53 H53B 108.2
C66 N54 C53 111.07(13)
C66 N54 C47 112.94(13)
C53 N54 C47 112.27(12)
C56 C55 C60 118.20(15)
C56 C55 C45 123.61(15)
C60 C55 C45 118.14(14)
C57 C56 C55 120.68(16)
C57 C56 H56 119.7
C55 C56 H56 119.7
C58 C57 C56 120.66(15)
C58 C57 H57 119.7
C56 C57 H57 119.7
C57 C58 C59 119.18(15)
C57 C58 H58 120.4
C59 C58 H58 120.4
C60 C59 C58 120.32(16)
C60 C59 H59 119.8
C58 C59 H59 119.8
C59 C60 C55 120.90(15)
C59 C60 H60 119.5
C55 C60 H60 119.5
O9 C61 O10 123.04(15)
O9 C61 C46 122.97(15)
O10 C61 C46 113.99(14)
O10 C62 H62A 109.5
O10 C62 H62B 109.5
H62A C62 H62B 109.5
O10 C62 H62C 109.5
H62A C62 H62C 109.5
H62B C62 H62C 109.5
C47A C63 H63A 109.5
C47A C63 H63B 109.5
H63A C63 H63B 109.5
C47A C63 H63C 109.5
H63A C63 H63C 109.5
H63B C63 H63C 109.5
O12 C64 H64A 109.5
O12 C64 H64B 109.5
H64A C64 H64B 109.5
O12 C64 H64C 109.5
H64A C64 H64C 109.5
H64B C64 H64C 109.5
O11 C65 H65A 109.5
O11 C65 H65B 109.5
H65A C65 H65B 109.5
O11 C65 H65C 109.5
H65A C65 H65C 109.5
H65B C65 H65C 109.5
N54 C66 H66A 109.5
N54 C66 H66B 109.5
H66A C66 H66B 109.5
N54 C66 H66C 109.5
H66A C66 H66C 109.5
H66B C66 H66C 109.5

loop_
_geom_bond_atom_site_label_1
_geom_bond_atom_site_label_2
_geom_bond_distance
O1 C17 1.2105(19)
O2 C17 1.3477(19)
O2 C18 1.447(2)
O3 C5 1.3737(19)
O3 C21 1.435(2)
O4 C6 1.3741(18)
O4 C20 1.425(2)
C1 C2 1.355(2)
C1 C11 1.485(2)
C1 C8A 1.527(2)
C2 C17 1.485(2)
C2 C3 1.532(2)
C3 N10 1.485(2)
C3 C3A 1.565(2)
C3 H3 1.0000
C3A C3B 1.516(2)
C3A C19 1.525(2)
C3A C8A 1.555(2)
C3B C7A 1.391(2)
C3B C4 1.393(2)
C4 C5 1.396(2)
C4 H4 0.9500
C5 C6 1.415(2)
C6 C7 1.396(2)
C7 C7A 1.394(2)
C7 H7 0.9500
C7A C8 1.524(2)
C8 C9 1.541(2)
C8 C8A 1.563(2)
C8 H8 1.0000
C8A H8A 1.0000
C9 N10 1.475(2)
C9 H9A 0.9900
C9 H9B 0.9900
N10 C22 1.458(2)
C11 C12 1.393(2)
C11 C16 1.401(2)
C12 C13 1.388(2)
C12 H12 0.9500
C13 C14 1.389(3)
C13 H13 0.9500
C14 C15 1.387(2)
C14 H14 0.9500
C15 C16 1.392(2)
C15 H15 0.9500
C16 H16 0.9500
C18 H18A 0.9800
C18 H18B 0.9800
C18 H18C 0.9800
C19 H19A 0.9800
C19 H19B 0.9800
C19 H19C 0.9800
C20 H20A 0.9800
C20 H20B 0.9800
C20 H20C 0.9800
C21 H21A 0.9800
C21 H21B 0.9800
C21 H21C 0.9800
C22 H22A 0.9800
C22 H22B 0.9800
C22 H22C 0.9800
O5 C39 1.2177(19)
O6 C39 1.3414(19)
O6 C40 1.443(2)
O7 C27 1.3789(19)
O7 C43 1.435(2)
O8 C28 1.3919(18)
O8 C42 1.428(2)
C23 C24 1.362(2)
C23 C33 1.483(2)
C23 C30A 1.523(2)
C24 C39 1.476(2)
C24 C25 1.534(2)
C25 N32 1.484(2)
C25 C25A 1.560(2)
C25 H25 1.0000
C25A C25B 1.521(2)
C25A C41 1.527(2)
C25A C30A 1.557(2)
C25B C26 1.392(2)
C25B C29A 1.393(2)
C26 C27 1.401(2)
C26 H26 0.9500
C27 C28 1.410(2)
C28 C29 1.391(2)
C29 C29A 1.387(2)
C29 H29 0.9500
C29A C30 1.515(2)
C30 C31 1.541(2)
C30 C30A 1.566(2)
C30 H30 1.0000
C30A H30A 1.0000
C31 N32 1.474(2)
C31 H31A 0.9900
C31 H31B 0.9900
N32 C44 1.459(2)
C33 C34 1.400(2)
C33 C38 1.403(2)
C34 C35 1.390(2)
C34 H34 0.9500
C35 C36 1.389(3)
C35 H35 0.9500
C36 C37 1.392(2)
C36 H36 0.9500
C37 C38 1.387(2)
C37 H37 0.9500
C38 H38 0.9500
C40 H40A 0.9800
C40 H40B 0.9800
C40 H40C 0.9800
C41 H41A 0.9800
C41 H41B 0.9800
C41 H41C 0.9800
C42 H42A 0.9800
C42 H42B 0.9800
C42 H42C 0.9800
C43 H43A 0.9800
C43 H43B 0.9800
C43 H43C 0.9800
C44 H44A 0.9800
C44 H44B 0.9800
C44 H44C 0.9800
O9 C61 1.2148(19)
O10 C61 1.346(2)
O10 C62 1.446(2)
O11 C49 1.379(2)
O11 C65 1.430(2)
O12 C50 1.3744(19)
O12 C64 1.409(2)
C45 C46 1.358(2)
C45 C55 1.483(2)
C45 C52A 1.525(2)
C46 C61 1.481(2)
C46 C47 1.534(2)
C47 N54 1.481(2)
C47 C47A 1.567(2)
C47 H47 1.0000
C47A C47B 1.515(2)
C47A C63 1.520(2)
C47A C52A 1.555(2)
C47B C51A 1.383(2)
C47B C48 1.400(2)
C48 C49 1.393(2)
C48 H48 0.9500
C49 C50 1.402(3)
C50 C51 1.400(3)
C51 C51A 1.393(2)
C51 H51 0.9500
C51A C52 1.524(2)
C52 C53 1.537(2)
C52 C52A 1.566(2)
C52 H52 1.0000
C52A H52A 1.0000
C53 N54 1.474(2)
C53 H53A 0.9900
C53 H53B 0.9900
N54 C66 1.462(2)
C55 C56 1.399(2)
C55 C60 1.403(2)
C56 C57 1.392(2)
C56 H56 0.9500
C57 C58 1.391(2)
C57 H57 0.9500
C58 C59 1.392(2)
C58 H58 0.9500
C59 C60 1.392(2)
C59 H59 0.9500
C60 H60 0.9500
C62 H62A 0.9800
C62 H62B 0.9800
C62 H62C 0.9800
C63 H63A 0.9800
C63 H63B 0.9800
C63 H63C 0.9800
C64 H64A 0.9800
C64 H64B 0.9800
C64 H64C 0.9800
C65 H65A 0.9800
C65 H65B 0.9800
C65 H65C 0.9800
C66 H66A 0.9800
C66 H66B 0.9800
C66 H66C 0.9800

loop_
_geom_torsion_atom_site_label_1
_geom_torsion_atom_site_label_2
_geom_torsion_atom_site_label_3
_geom_torsion_atom_site_label_4
_geom_torsion
C11 C1 C2 C17 -4.3(3)
C8A C1 C2 C17 177.21(17)
C11 C1 C2 C3 -177.48(16)
C8A C1 C2 C3 3.99(18)
C1 C2 C3 N10 85.35(16)
C17 C2 C3 N10 -88.86(17)
C1 C2 C3 C3A -31.19(17)
C17 C2 C3 C3A 154.60(14)
N10 C3 C3A C3B 32.76(18)
C2 C3 C3A C3B 150.15(13)
N10 C3 C3A C19 164.63(13)
C2 C3 C3A C19 -77.98(15)
N10 C3 C3A C8A -74.17(14)
C2 C3 C3A C8A 43.22(14)
C19 C3A C3B C7A 149.06(14)
C8A C3A C3B C7A 23.36(17)
C3 C3A C3B C7A -80.35(16)
C19 C3A C3B C4 -30.9(2)
C8A C3A C3B C4 -156.63(16)
C3 C3A C3B C4 99.7(2)
C7A C3B C4 C5 0.4(2)
C3A C3B C4 C5 -179.63(15)
C21 O3 C5 C4 10.8(2)
C21 O3 C5 C6 -169.50(14)
C3B C4 C5 O3 -177.74(15)
C3B C4 C5 C6 2.6(2)
C20 O4 C6 C7 12.3(2)
C20 O4 C6 C5 -168.59(14)
O3 C5 C6 O4 -2.0(2)
C4 C5 C6 O4 177.74(14)
O3 C5 C6 C7 177.21(14)
C4 C5 C6 C7 -3.1(2)
O4 C6 C7 C7A 179.67(14)
C5 C6 C7 C7A 0.6(2)
C4 C3B C7A C7 -2.9(2)
C3A C3B C7A C7 177.10(14)
C4 C3B C7A C8 -177.06(14)
C3A C3B C7A C8 2.94(18)
C6 C7 C7A C3B 2.4(2)
C6 C7 C7A C8 175.21(15)
C3B C7A C8 C9 86.25(16)
C7 C7A C8 C9 -87.25(19)
C3B C7A C8 C8A -27.78(16)
C7 C7A C8 C8A 158.72(16)
C2 C1 C8A C3A 25.11(17)
C11 C1 C8A C3A -153.63(14)
C2 C1 C8A C8 -83.04(17)
C11 C1 C8A C8 98.23(17)
C3B C3A C8A C1 -158.40(13)
C19 C3A C8A C1 76.66(16)
C3 C3A C8A C1 -41.65(14)
C3B C3A C8A C8 -38.74(14)
C19 C3A C8A C8 -163.67(13)
C3 C3A C8A C8 78.01(13)
C7A C8 C8A C1 149.93(13)
C9 C8 C8A C1 36.53(18)
C7A C8 C8A C3A 40.12(14)
C9 C8 C8A C3A -73.29(15)
C7A C8 C9 N10 -53.83(16)
C8A C8 C9 N10 55.13(16)
C8 C9 N10 C22 -174.44(12)
C8 C9 N10 C3 -46.77(16)
C2 C3 N10 C22 74.47(16)
C3A C3 N10 C22 -174.60(12)
C2 C3 N10 C9 -51.88(17)
C3A C3 N10 C9 59.06(16)
C2 C1 C11 C12 -48.2(3)
C8A C1 C11 C12 130.16(17)
C2 C1 C11 C16 134.47(19)
C8A C1 C11 C16 -47.1(2)
C16 C11 C12 C13 -1.0(3)
C1 C11 C12 C13 -178.31(17)
C11 C12 C13 C14 -0.9(3)
C12 C13 C14 C15 1.3(3)
C13 C14 C15 C16 0.2(3)
C14 C15 C16 C11 -2.2(3)
C12 C11 C16 C15 2.5(3)
C1 C11 C16 C15 179.93(16)
C18 O2 C17 O1 -2.2(2)
C18 O2 C17 C2 177.75(15)
C1 C2 C17 O1 172.56(18)
C3 C2 C17 O1 -14.8(2)
C1 C2 C17 O2 -7.4(3)
C3 C2 C17 O2 165.25(14)
C33 C23 C24 C39 0.6(3)
C30A C23 C24 C39 177.66(16)
C33 C23 C24 C25 -171.75(16)
C30A C23 C24 C25 5.29(18)
C23 C24 C25 N32 84.75(16)
C39 C24 C25 N32 -88.66(17)
C23 C24 C25 C25A -31.61(16)
C39 C24 C25 C25A 154.98(14)
N32 C25 C25A C25B 32.49(18)
C24 C25 C25A C25B 149.30(13)
N32 C25 C25A C41 163.65(12)
C24 C25 C25A C41 -79.54(15)
N32 C25 C25A C30A -74.56(14)
C24 C25 C25A C30A 42.26(13)
C41 C25A C25B C26 -29.3(2)
C30A C25A C25B C26 -156.20(16)
C25 C25A C25B C26 100.0(2)
C41 C25A C25B C29A 149.53(14)
C30A C25A C25B C29A 22.64(17)
C25 C25A C25B C29A -81.20(17)
C29A C25B C26 C27 -1.6(2)
C25A C25B C26 C27 177.10(15)
C43 O7 C27 C26 14.1(2)
C43 O7 C27 C28 -165.90(15)
C25B C26 C27 O7 -178.15(15)
C25B C26 C27 C28 1.9(2)
C42 O8 C28 C29 103.54(18)
C42 O8 C28 C27 -81.8(2)
O7 C27 C28 C29 179.56(15)
C26 C27 C28 C29 -0.5(2)
O7 C27 C28 O8 5.0(2)
C26 C27 C28 O8 -175.00(14)
O8 C28 C29 C29A 173.37(14)
C27 C28 C29 C29A -1.2(2)
C28 C29 C29A C25B 1.5(2)
C28 C29 C29A C30 177.52(16)
C26 C25B C29A C29 -0.1(2)
C25A C25B C29A C29 -179.06(15)
C26 C25B C29A C30 -176.84(14)
C25A C25B C29A C30 4.20(18)
C29 C29A C30 C31 -91.4(2)
C25B C29A C30 C31 84.96(16)
C29 C29A C30 C30A 154.58(17)
C25B C29A C30 C30A -29.07(16)
C24 C23 C30A C25A 23.32(17)
C33 C23 C30A C25A -159.21(14)
C24 C23 C30A C30 -84.78(16)
C33 C23 C30A C30 92.68(17)
C25B C25A C30A C23 -157.64(12)
C41 C25A C30A C23 76.86(16)
C25 C25A C30A C23 -40.30(14)
C25B C25A C30A C30 -38.65(15)
C41 C25A C30A C30 -164.14(13)
C25 C25A C30A C30 78.70(13)
C29A C30 C30A C23 151.59(13)
C31 C30 C30A C23 37.56(17)
C29A C30 C30A C25A 40.86(14)
C31 C30 C30A C25A -73.17(14)
C29A C30 C31 N32 -54.65(16)
C30A C30 C31 N32 54.58(16)
C30 C31 N32 C44 -172.92(12)
C30 C31 N32 C25 -46.02(16)
C24 C25 N32 C44 73.76(16)
C25A C25 N32 C44 -175.20(12)
C24 C25 N32 C31 -52.44(16)
C25A C25 N32 C31 58.60(16)
C24 C23 C33 C34 -43.9(3)
C30A C23 C33 C34 139.35(17)
C24 C23 C33 C38 137.56(19)
C30A C23 C33 C38 -39.2(2)
C38 C33 C34 C35 -1.7(3)
C23 C33 C34 C35 179.80(17)
C33 C34 C35 C36 -0.5(3)
C34 C35 C36 C37 1.1(3)
C35 C36 C37 C38 0.4(3)
C36 C37 C38 C33 -2.7(3)
C34 C33 C38 C37 3.2(3)
C23 C33 C38 C37 -178.16(16)
C40 O6 C39 O5 -3.2(2)
C40 O6 C39 C24 176.56(15)
C23 C24 C39 O5 165.36(17)
C25 C24 C39 O5 -22.9(2)
C23 C24 C39 O6 -14.4(3)
C25 C24 C39 O6 157.40(14)
C55 C45 C46 C61 -2.5(3)
C52A C45 C46 C61 177.20(16)
C55 C45 C46 C47 -175.48(16)
C52A C45 C46 C47 4.22(18)
C45 C46 C47 N54 85.56(16)
C61 C46 C47 N54 -88.48(17)
C45 C46 C47 C47A -31.37(17)
C61 C46 C47 C47A 154.60(14)
N54 C47 C47A C47B 32.61(18)
C46 C47 C47A C47B 149.97(13)
N54 C47 C47A C63 164.35(13)
C46 C47 C47A C63 -78.29(15)
N54 C47 C47A C52A -74.25(14)
C46 C47 C47A C52A 43.12(14)
C63 C47A C47B C51A 150.67(14)
C52A C47A C47B C51A 23.74(17)
C47 C47A C47B C51A -79.52(17)
C63 C47A C47B C48 -31.1(2)
C52A C47A C47B C48 -158.03(17)
C47 C47A C47B C48 98.7(2)
C51A C47B C48 C49 1.2(2)
C47A C47B C48 C49 -176.84(16)
C65 O11 C49 C48 9.1(2)
C65 O11 C49 C50 -171.75(15)
C47B C48 C49 O11 -178.54(15)
C47B C48 C49 C50 2.4(2)
C64 O12 C50 C51 13.6(3)
C64 O12 C50 C49 -165.73(16)
O11 C49 C50 O12 -3.4(2)
C48 C49 C50 O12 175.73(15)
O11 C49 C50 C51 177.20(15)
C48 C49 C50 C51 -3.6(3)
O12 C50 C51 C51A -178.05(15)
C49 C50 C51 C51A 1.2(3)
C48 C47B C51A C51 -3.6(3)
C47A C47B C51A C51 174.76(15)
C48 C47B C51A C52 -176.13(15)
C47A C47B C51A C52 2.28(18)
C50 C51 C51A C47B 2.4(2)
C50 C51 C51A C52 173.18(16)
C47B C51A C52 C53 86.89(16)
C51 C51A C52 C53 -84.8(2)
C47B C51A C52 C52A -27.06(17)
C51 C51A C52 C52A 161.30(17)
C46 C45 C52A C47A 24.97(17)
C55 C45 C52A C47A -155.29(14)
C46 C45 C52A C52 -83.22(17)
C55 C45 C52A C52 96.52(17)
C47B C47A C52A C45 -157.99(13)
C63 C47A C52A C45 75.88(17)
C47 C47A C52A C45 -41.51(14)
C47B C47A C52A C52 -38.55(15)
C63 C47A C52A C52 -164.68(13)
C47 C47A C52A C52 77.94(13)
C51A C52 C52A C45 149.79(13)
C53 C52 C52A C45 36.38(18)
C51A C52 C52A C47A 39.48(15)
C53 C52 C52A C47A -73.93(15)
C51A C52 C53 N54 -53.32(16)
C52A C52 C53 N54 55.67(16)
C52 C53 N54 C66 -174.61(12)
C52 C53 N54 C47 -47.09(17)
C46 C47 N54 C66 74.48(16)
C47A C47 N54 C66 -174.19(13)
C46 C47 N54 C53 -52.04(17)
C47A C47 N54 C53 59.29(16)
C46 C45 C55 C56 -42.3(3)
C52A C45 C55 C56 138.03(17)
C46 C45 C55 C60 140.13(19)
C52A C45 C55 C60 -39.5(2)
C60 C55 C56 C57 -1.1(3)
C45 C55 C56 C57 -178.70(16)
C55 C56 C57 C58 -0.7(3)
C56 C57 C58 C59 1.0(3)
C57 C58 C59 C60 0.5(3)
C58 C59 C60 C55 -2.4(3)
C56 C55 C60 C59 2.7(2)
C45 C55 C60 C59 -179.63(15)
C62 O10 C61 O9 -4.4(2)
C62 O10 C61 C46 175.83(14)
C45 C46 C61 O9 168.95(17)
C47 C46 C61 O9 -18.6(2)
C45 C46 C61 O10 -11.3(3)
C47 C46 C61 O10 161.13(14)
